data_7715355
loop_
_publ_author_name
'Huang, Ying-Ying'
'He, Yong'
'Liu, Yang'
'Fu, Jin-Hui'
'Liu, Xiao-Lin'
'Wu, Xin-Tao'
'Sheng, Tian-Lu'

_publ_section_title
;
 Fine-tuning of thermally induced SCO behaviors of trinuclear
 cyanido-bridged complexes by regulating the electron donating ability of
 C<sub>CN</sub>-terminal fragments.
;
_journal_issue 8
_journal_name_full 'Dalton transactions (Cambridge, England : 2003)'
_journal_page_first 3777
_journal_page_last 3784
_journal_paper_doi 10.1039/d3dt04226j
_journal_volume 53
_journal_year 2024
_chemical_formula_moiety 'C98 H98 Fe3 N14 P4, 2(C F3 O3 S)'
_chemical_formula_sum 'C100 H98 F6 Fe3 N14 O6 P4 S2'
_chemical_formula_weight 2061.47
_space_group_crystal_system triclinic
_space_group_IT_number 2
_space_group_name_Hall '-P 1'
_space_group_name_H-M_alt 'P -1'
_atom_sites_solution_hydrogens geom
_atom_sites_solution_primary dual
_audit_creation_date 2023-12-02
_audit_creation_method
;
Olex2 1.3
(compiled 2020.11.12 svn.r5f609507 for OlexSys, GUI svn.r6408)
;
_audit_update_record
;
2023-12-09 deposited with the CCDC.	2024-01-23 downloaded from the CCDC.
;
_cell_angle_alpha 70.707(2)
_cell_angle_beta 84.123(2)
_cell_angle_gamma 81.194(2)
_cell_formula_units_Z 1
_cell_length_a 11.8086(2)
_cell_length_b 14.1394(3)
_cell_length_c 15.5340(4)
_cell_measurement_reflns_used 23949
_cell_measurement_temperature 100(18)
_cell_measurement_theta_max 31.6660
_cell_measurement_theta_min 2.1500
_cell_volume 2415.41(10)
_computing_cell_refinement 'CrysAlisPro 1.171.43.94a (Rigaku OD, 2023)'
_computing_data_collection 'CrysAlisPro system (CCD 43.94a 64-bit (release 20-10-2023))'
_computing_data_reduction 'CrysAlisPro 1.171.43.94a (Rigaku OD, 2023)'
_computing_molecular_graphics 'Olex2 1.3 (Dolomanov et al., 2009)'
_computing_publication_material 'Olex2 1.3 (Dolomanov et al., 2009)'
_computing_structure_refinement 'SHELXL 2018/3 (Sheldrick, 2015)'
_computing_structure_solution 'SHELXT 2018/2 (Sheldrick, 2018)'
_diffrn_ambient_environment N~2~
_diffrn_ambient_temperature 100(18)
_diffrn_detector 'Hybrid Pixel Array Detector'
_diffrn_detector_area_resol_mean 10.0000
_diffrn_detector_type HyPix
_diffrn_measured_fraction_theta_full 0.999
_diffrn_measured_fraction_theta_max 0.937
_diffrn_measurement_details
;
List of Runs (angles in degrees, time in seconds):

  # Type    Start    End  Width  t~exp~   \w     \q     \k     \f   Frames
#--------------------------------------------------------------------------
  1  \w    -90.00 -43.00   0.50    1.59    --  -13.05-178.00  60.00   94
  2  \w    -87.00   9.00   0.50    1.59    --  -13.05 -57.00 -60.00  192
  3  \w    -66.00 -41.00   0.50    1.59    --  -13.05 129.00 -26.00   50
  4  \w    -74.00 -48.00   0.50    1.59    --  -13.05 142.00 145.00   52
  5  \w    -40.00  61.00   0.50    1.59    --  -13.05  77.00  60.00  202
  6  \w    -15.00  38.00   0.50    1.59    --   13.68  77.00 -90.00  106
  7  \w     62.00  87.00   0.50    1.59    --   13.68  77.00 -90.00   50
  8  \w     -8.00  51.00   0.50    1.59    --   13.68 -99.00-150.00  118
  9  \w     28.00  53.00   0.50    1.59    --   13.68-129.00 -99.00   50
 10  \w     30.00  65.00   0.50    1.59    --   13.68-142.00  88.00   70
 11  \w    -56.00 -30.00   0.50    1.59    --   13.68 -57.00 120.00   52
 12  \w     -1.00  36.00   0.50    1.59    --   13.68 -57.00 120.00   74
 13  \w     52.00  79.00   0.50    1.59    --   13.68 178.00   0.00   54
;
_diffrn_measurement_device 'four-circle diffractometer'
_diffrn_measurement_device_type 'XtaLAB Synergy R, HyPix'
_diffrn_measurement_method '\w scans'
_diffrn_orient_matrix_type 'CrysAlisPro convention (1999,Acta A55,543-557)'
_diffrn_orient_matrix_UB_11 -0.0116617000
_diffrn_orient_matrix_UB_12 0.0528525000
_diffrn_orient_matrix_UB_13 -0.0218548000
_diffrn_orient_matrix_UB_21 -0.0127040000
_diffrn_orient_matrix_UB_22 0.0072404000
_diffrn_orient_matrix_UB_23 0.0431865000
_diffrn_orient_matrix_UB_31 0.0583831000
_diffrn_orient_matrix_UB_32 0.0050358000
_diffrn_orient_matrix_UB_33 0.0022248000
_diffrn_radiation_monochromator mirror
_diffrn_radiation_probe x-ray
_diffrn_radiation_type 'Mo K\a'
_diffrn_radiation_wavelength 0.71073
_diffrn_reflns_av_R_equivalents 0.0321
_diffrn_reflns_av_unetI/netI 0.0438
_diffrn_reflns_Laue_measured_fraction_full 0.999
_diffrn_reflns_Laue_measured_fraction_max 0.937
_diffrn_reflns_limit_h_max 15
_diffrn_reflns_limit_h_min -16
_diffrn_reflns_limit_k_max 20
_diffrn_reflns_limit_k_min -20
_diffrn_reflns_limit_l_max 21
_diffrn_reflns_limit_l_min -17
_diffrn_reflns_number 41959
_diffrn_reflns_point_group_measured_fraction_full 0.999
_diffrn_reflns_point_group_measured_fraction_max 0.937
_diffrn_reflns_theta_full 25.242
_diffrn_reflns_theta_max 30.503
_diffrn_reflns_theta_min 2.173
_diffrn_source 'micro-focus sealed X-ray tube'
_diffrn_source_type 'Mova (Mo) X-ray Source'
_exptl_absorpt_coefficient_mu 0.628
_exptl_absorpt_correction_T_max 1.00000
_exptl_absorpt_correction_T_min 0.89427
_exptl_absorpt_correction_type multi-scan
_exptl_absorpt_process_details
;
CrysAlisPro 1.171.43.94a (Rigaku Oxford Diffraction, 2023)
Empirical absorption correction using spherical harmonics,
implemented in SCALE3 ABSPACK scaling algorithm.
;
_exptl_crystal_density_diffrn 1.417
_exptl_crystal_description Block
_exptl_crystal_F_000 1068
_exptl_crystal_size_max 0.328
_exptl_crystal_size_mid 0.275
_exptl_crystal_size_min 0.213
_refine_diff_density_max 1.260
_refine_diff_density_min -0.996
_refine_diff_density_rms 0.074
_refine_ls_extinction_method none
_refine_ls_goodness_of_fit_ref 0.997
_refine_ls_hydrogen_treatment constr
_refine_ls_matrix_type full
_refine_ls_number_parameters 687
_refine_ls_number_reflns 13808
_refine_ls_number_restraints 124
_refine_ls_restrained_S_all 1.002
_refine_ls_R_factor_all 0.0597
_refine_ls_R_factor_gt 0.0422
_refine_ls_shift/su_max 0.001
_refine_ls_shift/su_mean 0.000
_refine_ls_structure_factor_coef Fsqd
_refine_ls_weighting_details 'w=1/[\s^2^(Fo^2^)+(0.0639P)^2^+1.1851P] where P=(Fo^2^+2Fc^2^)/3'
_refine_ls_weighting_scheme calc
_refine_ls_wR_factor_gt 0.1092
_refine_ls_wR_factor_ref 0.1179
_reflns_Friedel_coverage 0.000
_reflns_number_gt 10676
_reflns_number_total 13808
_reflns_threshold_expression 'I > 2\s(I)'
_cod_data_source_file d3dt04226j2.cif
_cod_data_source_block Cp5Fe-100K
_cod_database_code 7715355
_shelx_shelxl_version_number 2018/3
_chemical_oxdiff_formula 'C H N Fe P S F O'
_chemical_oxdiff_usercomment 'C H N Fe P S F O'
_shelx_space_group_comment
;
The symmetry employed for this shelxl refinement is uniquely defined
by the following loop, which should always be used as a source of
symmetry information in preference to the above space-group names.
They are only intended as comments.
;
_reflns_odcompleteness_completeness 99.96
_reflns_odcompleteness_iscentric 1
_reflns_odcompleteness_theta 28.22
_olex2_refinement_description
;
1. Fixed Uiso
 At 1.2 times of:
  All C(H) groups, All C(H,H) groups, All N(H,H) groups
 At 1.5 times of:
  All C(H,H,H) groups
2. Restrained distances
 C51-F5 = C51-F6 = C51-F4
 1.33 with sigma of 0.02
 C51-S2
 1.82 with sigma of 0.02
 S2-O5 = S2-O4 = S2-O6
 1.44 with sigma of 0.02
 H6A-H5
 1.92 with sigma of 0.001
 C51-O6
 2.57 with sigma of 0.04
 C51-O5
 2.58 with sigma of 0.04
 C51-O4
 2.56 with sigma of 0.04
 C51-O5 \\sim C51-O4 \\sim C51-O6
 with sigma of 0.04
 C51-F5 \\sim C51-F6 \\sim C51-F4
 with sigma of 0.02
 F5-F6 \\sim F6-F4 \\sim F4-F5
 with sigma of 0.04
 S2-F5 \\sim S2-F6 \\sim S2-F4
 with sigma of 0.04
 S2-O5 \\sim S2-O4 \\sim S2-O6
 with sigma of 0.02
 O5-O4 \\sim O4-O6 \\sim O5-O6
 with sigma of 0.04
3. Uiso/Uaniso restraints and constraints
C51 \\sim F5 \\sim F6 \\sim F4 \\sim S2 \\sim O5 \\sim O4 \\sim O6: within 2A
with sigma of 0.04 and sigma for terminal atoms of 0.08 within 2A
4. Rigid body (RIGU) restrains
 C51, F5, F6, F4, S2, O5, O4, O6
 with sigma for 1-2 distances of 0.004 and sigma for 1-3 distances of 0.004
5. Others
 Fixed Sof: S1(0.92) F3(0.92) O3(0.92) F1(0.92) O2(0.92) O1(0.92) F2(0.92)
 C50(0.92) C51(0.08) F5(0.08) F6(0.08) F4(0.08) S2(0.08) O5(0.08) O4(0.08)
 O6(0.08)
6.a Secondary CH2 refined with riding coordinates:
 C27(H27A,H27B), C26(H26A,H26B)
6.b Aromatic/amide H refined with riding coordinates:
 C2(H2), C19(H19), C39(H39), C5(H5), C4(H4), C29(H29), C15(H15), C33(H33),
 C3(H3), C25(H25), C18(H18), C30(H30), C35(H35), C24(H24), C38(H38), C23(H23),
 C37(H37), C36(H36), C16(H16), C17(H17), C31(H31), C22(H22), C21(H21), C32(H32),
  C11(H11), C13(H13), C10(H10), C12(H12)
6.c X=CH2 refined with riding coordinates:
 N6(H6A,H6B)
6.d Idealised Me refined as rotating group:
 C47(H47A,H47B,H47C), C48(H48A,H48B,H48C), C46(H46A,H46B,H46C), C49(H49A,H49B,
 H49C), C45(H45A,H45B,H45C)
;
_olex2_submission_special_instructions 'No special instructions were received'
_oxdiff_exptl_absorpt_empirical_details
;
Empirical correction (ABSPACK) includes:
- Absorption correction using spherical harmonics
- Frame scaling
;
_oxdiff_exptl_absorpt_empirical_full_max 1.365
_oxdiff_exptl_absorpt_empirical_full_min 0.759

loop_
_space_group_symop_operation_xyz
'x, y, z'
'-x, -y, -z'

loop_
_atom_site_label
_atom_site_type_symbol
_atom_site_fract_x
_atom_site_fract_y
_atom_site_fract_z
_atom_site_U_iso_or_equiv
_atom_site_adp_type
_atom_site_occupancy
_atom_site_site_symmetry_order
_atom_site_calc_flag
_atom_site_refinement_flags_posn
_atom_site_refinement_flags_adp
_atom_site_refinement_flags_occupancy
_atom_site_disorder_assembly
_atom_site_disorder_group
Fe1 Fe 0.500000 0.500000 0.500000 0.01151(8) Uani 1 2 d S . P . .
Fe2 Fe 0.63614(2) 0.13551(2) 0.63814(2) 0.01318(7) Uani 1 1 d . . . . .
P2 P 0.80995(4) 0.18117(3) 0.60565(3) 0.01483(9) Uani 1 1 d . . . . .
P1 P 0.65414(4) 0.16822(3) 0.76372(3) 0.01456(9) Uani 1 1 d . . . . .
N2 N 0.66278(12) 0.53097(10) 0.47564(10) 0.0132(3) Uani 1 1 d . . . . .
N1 N 0.55042(12) 0.35748(11) 0.55585(10) 0.0142(3) Uani 1 1 d . . . . .
N3 N 0.52172(12) 0.52904(11) 0.61405(10) 0.0134(3) Uani 1 1 d . . . . .
N4 N 0.45602(13) 0.53752(11) 0.68933(10) 0.0169(3) Uani 1 1 d . . . . .
N5 N 0.62786(12) 0.57850(11) 0.69382(10) 0.0161(3) Uani 1 1 d . . . . .
N6 N 0.72042(13) 0.61330(13) 0.72087(10) 0.0219(3) Uani 1 1 d . . . . .
H6A H 0.783919 0.621651 0.685763 0.026 Uiso 1 1 calc DR U . . .
H6B H 0.714397 0.626554 0.772780 0.026 Uiso 1 1 calc R U . . .
N7 N 0.54626(15) 0.64477(14) 0.84898(12) 0.0263(4) Uani 1 1 d . . . . .
C6 C 0.70730(14) 0.55748(13) 0.54045(12) 0.0153(3) Uani 1 1 d . . . . .
C1 C 0.58350(14) 0.27229(13) 0.58792(12) 0.0142(3) Uani 1 1 d . . . . .
C28 C 0.93591(14) 0.09760(13) 0.65848(13) 0.0174(3) Uani 1 1 d . . . . .
C14 C 0.52245(15) 0.19978(13) 0.82735(12) 0.0163(3) Uani 1 1 d . . . . .
C20 C 0.74165(15) 0.07942(14) 0.85429(12) 0.0177(3) Uani 1 1 d . . . . .
C7 C 0.62419(14) 0.55507(12) 0.61649(12) 0.0147(3) Uani 1 1 d . . . . .
C2 C 0.73004(15) 0.53001(14) 0.40077(12) 0.0178(3) Uani 1 1 d . . . . .
H2 H 0.700917 0.510246 0.355394 0.021 Uiso 1 1 calc R U . . .
C34 C 0.86505(15) 0.23164(13) 0.48641(13) 0.0174(3) Uani 1 1 d . . . . .
C41 C 0.47337(15) 0.09754(13) 0.63096(13) 0.0173(3) Uani 1 1 d . . . . .
C8 C 0.52195(15) 0.56701(13) 0.73779(12) 0.0171(3) Uani 1 1 d . . . . .
C27 C 0.80499(15) 0.29257(13) 0.64420(13) 0.0167(3) Uani 1 1 d . . . . .
H27A H 0.883636 0.299863 0.655659 0.020 Uiso 1 1 calc R U . . .
H27B H 0.775617 0.354175 0.595314 0.020 Uiso 1 1 calc R U . . .
C43 C 0.63539(16) -0.02086(13) 0.65381(13) 0.0197(4) Uani 1 1 d . . . . .
C19 C 0.48903(16) 0.13514(14) 0.91255(13) 0.0207(4) Uani 1 1 d . . . . .
H19 H 0.539560 0.076762 0.942038 0.025 Uiso 1 1 calc R U . . .
C39 C 0.98282(16) 0.23099(15) 0.46185(14) 0.0222(4) Uani 1 1 d . . . . .
H39 H 1.037015 0.199479 0.507227 0.027 Uiso 1 1 calc R U . . .
C44 C 0.63643(16) 0.03801(14) 0.55895(13) 0.0188(4) Uani 1 1 d . . . . .
C42 C 0.53433(16) 0.01557(14) 0.69787(13) 0.0188(4) Uani 1 1 d . . . . .
C5 C 0.81923(15) 0.58341(15) 0.52862(11) 0.0221(4) Uani 1 1 d . . . . .
H5 H 0.849172 0.600501 0.575251 0.026 Uiso 1 1 calc DR U . . .
C4 C 0.88445(16) 0.58442(15) 0.45268(14) 0.0236(4) Uani 1 1 d . . . . .
H4 H 0.959401 0.603810 0.444345 0.028 Uiso 1 1 calc R U . . .
C29 C 0.99713(15) 0.11802(15) 0.72144(13) 0.0212(4) Uani 1 1 d . . . . .
H29 H 0.974795 0.178090 0.736945 0.025 Uiso 1 1 calc R U . . .
C15 C 0.44705(16) 0.28599(14) 0.78586(13) 0.0214(4) Uani 1 1 d . . . . .
H15 H 0.468108 0.330769 0.727732 0.026 Uiso 1 1 calc R U . . .
C33 C 0.97057(16) 0.00843(14) 0.63751(14) 0.0219(4) Uani 1 1 d . . . . .
H33 H 0.930466 -0.006273 0.594423 0.026 Uiso 1 1 calc R U . . .
C40 C 0.53636(16) 0.11003(14) 0.54481(13) 0.0189(4) Uani 1 1 d . . . . .
C3 C 0.84079(16) 0.55681(15) 0.38685(14) 0.0230(4) Uani 1 1 d . . . . .
H3 H 0.885644 0.556058 0.332645 0.028 Uiso 1 1 calc R U . . .
C25 C 0.79276(15) -0.01257(14) 0.84561(13) 0.0203(4) Uani 1 1 d . . . . .
H25 H 0.779531 -0.030075 0.793803 0.024 Uiso 1 1 calc R U . . .
C18 C 0.38276(17) 0.15511(15) 0.95478(14) 0.0243(4) Uani 1 1 d . . . . .
H18 H 0.360722 0.109932 1.012408 0.029 Uiso 1 1 calc R U . A 1
C30 C 1.09053(17) 0.05082(16) 0.76143(14) 0.0255(4) Uani 1 1 d . . . . .
H30 H 1.132422 0.065967 0.803242 0.031 Uiso 1 1 calc R U . . .
C35 C 0.78783(17) 0.27846(14) 0.41805(13) 0.0225(4) Uani 1 1 d . . . . .
H35 H 0.707698 0.279830 0.433095 0.027 Uiso 1 1 calc R U . . .
C26 C 0.72774(16) 0.28270(14) 0.73173(13) 0.0188(4) Uani 1 1 d . . . . .
H26A H 0.669797 0.343233 0.722066 0.023 Uiso 1 1 calc R U . . .
H26B H 0.774838 0.279049 0.782190 0.023 Uiso 1 1 calc R U . . .
C24 C 0.86324(16) -0.07943(16) 0.91218(15) 0.0257(4) Uani 1 1 d . . . . .
H24 H 0.897962 -0.141938 0.905365 0.031 Uiso 1 1 calc R U . . .
C9 C 0.48293(16) 0.58825(15) 0.82334(13) 0.0210(4) Uani 1 1 d . . . . .
C38 C 1.02102(17) 0.27584(15) 0.37207(14) 0.0253(4) Uani 1 1 d . . . . .
H38 H 1.100991 0.274980 0.356406 0.030 Uiso 1 1 calc R U . . .
C23 C 0.88262(17) -0.05509(17) 0.98769(15) 0.0291(5) Uani 1 1 d . . . . .
H23 H 0.929084 -0.101365 1.033765 0.035 Uiso 1 1 calc R U . . .
C37 C 0.94291(19) 0.32186(15) 0.30519(15) 0.0277(4) Uani 1 1 d . . . . .
H37 H 0.969249 0.352428 0.243737 0.033 Uiso 1 1 calc R U . . .
C36 C 0.82671(18) 0.32319(15) 0.32805(14) 0.0264(4) Uani 1 1 d . . . . .
H36 H 0.773106 0.354740 0.282223 0.032 Uiso 1 1 calc R U . . .
C16 C 0.34196(17) 0.30652(15) 0.82891(14) 0.0248(4) Uani 1 1 d . . . . .
H16 H 0.292284 0.366022 0.800624 0.030 Uiso 1 1 calc R U . . .
C17 C 0.30856(17) 0.24093(15) 0.91301(14) 0.0245(4) Uani 1 1 d . . . . .
H17 H 0.235755 0.254582 0.941703 0.029 Uiso 1 1 calc R U . B 1
C31 C 1.12299(17) -0.03789(16) 0.74086(15) 0.0279(4) Uani 1 1 d . . . . .
H31 H 1.186113 -0.083990 0.769140 0.033 Uiso 1 1 calc R U . . .
C22 C 0.83372(18) 0.03788(17) 0.99630(15) 0.0295(5) Uani 1 1 d . . . . .
H22 H 0.848131 0.055463 1.047784 0.035 Uiso 1 1 calc R U . . .
C21 C 0.76431(17) 0.10451(16) 0.93006(14) 0.0245(4) Uani 1 1 d . . . . .
H21 H 0.731764 0.167882 0.936143 0.029 Uiso 1 1 calc R U . . .
C32 C 1.06283(17) -0.05907(15) 0.67873(15) 0.0268(4) Uani 1 1 d . . . . .
H32 H 1.084757 -0.119851 0.664339 0.032 Uiso 1 1 calc R U . . .
C47 C 0.49151(19) -0.03349(16) 0.79389(14) 0.0289(4) Uani 1 1 d . . . . .
H47A H 0.556183 -0.056030 0.833765 0.043 Uiso 1 1 calc R U . . .
H47B H 0.454001 -0.091783 0.796824 0.043 Uiso 1 1 calc R U . . .
H47C H 0.436247 0.015146 0.814085 0.043 Uiso 1 1 calc R U . . .
C48 C 0.71159(18) -0.11837(15) 0.69353(17) 0.0301(5) Uani 1 1 d . . . . .
H48A H 0.792129 -0.106355 0.681485 0.045 Uiso 1 1 calc R U . . .
H48B H 0.697681 -0.167867 0.665368 0.045 Uiso 1 1 calc R U . . .
H48C H 0.694598 -0.144414 0.759619 0.045 Uiso 1 1 calc R U . . .
C46 C 0.35994(16) 0.15530(16) 0.64650(16) 0.0276(4) Uani 1 1 d . . . . .
H46A H 0.351953 0.156423 0.709589 0.041 Uiso 1 1 calc R U . . .
H46B H 0.297836 0.122565 0.635721 0.041 Uiso 1 1 calc R U . . .
H46C H 0.355896 0.224657 0.604359 0.041 Uiso 1 1 calc R U . . .
C49 C 0.71830(19) 0.01853(17) 0.48489(16) 0.0308(5) Uani 1 1 d . . . . .
H49A H 0.741828 0.082571 0.444106 0.046 Uiso 1 1 calc R U . . .
H49B H 0.680727 -0.013062 0.449978 0.046 Uiso 1 1 calc R U . . .
H49C H 0.786023 -0.026699 0.512014 0.046 Uiso 1 1 calc R U . . .
C45 C 0.4971(2) 0.17927(16) 0.45394(14) 0.0287(4) Uani 1 1 d . . . . .
H45A H 0.450203 0.239600 0.461914 0.043 Uiso 1 1 calc R U . . .
H45B H 0.451284 0.144291 0.427841 0.043 Uiso 1 1 calc R U . . .
H45C H 0.564007 0.199188 0.412662 0.043 Uiso 1 1 calc R U . . .
C11 C 0.3481(2) 0.57774(19) 0.95047(15) 0.0344(5) Uani 1 1 d . . . . .
H11 H 0.280601 0.555273 0.985034 0.041 Uiso 1 1 calc R U . . .
C13 C 0.5097(2) 0.66700(18) 0.92581(15) 0.0336(5) Uani 1 1 d . . . . .
H13 H 0.553777 0.705984 0.945658 0.040 Uiso 1 1 calc R U . . .
C10 C 0.38426(18) 0.55216(17) 0.87223(14) 0.0284(4) Uani 1 1 d . . . . .
H10 H 0.342831 0.511179 0.852588 0.034 Uiso 1 1 calc R U . . .
C12 C 0.4116(2) 0.63619(19) 0.97735(16) 0.0369(5) Uani 1 1 d . . . . .
H12 H 0.388266 0.654964 1.030447 0.044 Uiso 1 1 calc R U . . .
S1 S 0.92543(5) 0.37569(4) 0.83992(4) 0.02282(11) Uani 0.92 1 d . . P C 2
F3 F 0.93872(15) 0.50657(13) 0.92209(13) 0.0395(4) Uani 0.92 1 d . . P C 2
O3 O 0.9203(3) 0.4575(3) 0.75404(17) 0.0307(7) Uani 0.92 1 d . . P C 2
F1 F 1.10235(15) 0.44798(15) 0.87392(15) 0.0459(5) Uani 0.92 1 d . . P C 2
O2 O 0.8160(2) 0.3625(2) 0.88839(16) 0.0440(6) Uani 0.92 1 d . . P C 2
O1 O 0.9983(2) 0.28642(16) 0.83577(15) 0.0396(6) Uani 0.92 1 d . . P C 2
F2 F 1.0162(2) 0.35525(15) 0.99284(13) 0.0538(6) Uani 0.92 1 d . . P C 2
C50 C 0.9997(2) 0.42361(18) 0.91094(18) 0.0294(5) Uani 0.92 1 d . . P C 2
C51 C 0.9410(17) 0.3207(13) 0.9241(13) 0.056(6) Uani 0.08 1 d D U P D 1
F5 F 0.988(3) 0.258(2) 0.880(2) 0.079(9) Uani 0.08 1 d D U P D 1
F6 F 0.8274(19) 0.328(3) 0.930(2) 0.095(10) Uani 0.08 1 d D U P D 1
F4 F 0.991(3) 0.315(2) 0.9978(17) 0.096(10) Uani 0.08 1 d D U P D 1
S2 S 0.9631(7) 0.4436(9) 0.8446(8) 0.059(3) Uani 0.08 1 d D U P D 1
O5 O 1.0858(13) 0.447(2) 0.8338(19) 0.059(9) Uani 0.08 1 d D U P D 1
O4 O 0.912(4) 0.445(3) 0.7627(17) 0.041(10) Uani 0.08 1 d D U P D 1
O6 O 0.898(2) 0.5147(16) 0.8867(18) 0.057(7) Uani 0.08 1 d D U P D 1

loop_
_atom_site_aniso_label
_atom_site_aniso_U_11
_atom_site_aniso_U_22
_atom_site_aniso_U_33
_atom_site_aniso_U_23
_atom_site_aniso_U_13
_atom_site_aniso_U_12
Fe1 0.01131(15) 0.00974(15) 0.01246(16) -0.00280(12) 0.00170(12) -0.00148(11)
Fe2 0.01353(12) 0.00990(12) 0.01489(13) -0.00265(9) 0.00064(9) -0.00177(8)
P2 0.0143(2) 0.0122(2) 0.0169(2) -0.00387(17) 0.00176(16) -0.00188(15)
P1 0.0153(2) 0.0128(2) 0.0144(2) -0.00264(16) 0.00104(16) -0.00289(15)
N2 0.0125(6) 0.0099(6) 0.0148(7) -0.0016(5) 0.0015(5) -0.0006(5)
N1 0.0127(6) 0.0155(7) 0.0140(7) -0.0045(5) 0.0032(5) -0.0035(5)
N3 0.0139(7) 0.0113(6) 0.0137(7) -0.0033(5) 0.0024(5) -0.0019(5)
N4 0.0185(7) 0.0161(7) 0.0144(7) -0.0037(6) 0.0031(5) -0.0022(6)
N5 0.0161(7) 0.0153(7) 0.0171(7) -0.0053(6) 0.0001(5) -0.0030(5)
N6 0.0184(7) 0.0279(9) 0.0237(8) -0.0115(7) 0.0004(6) -0.0097(6)
N7 0.0321(9) 0.0281(9) 0.0225(9) -0.0130(7) 0.0012(7) -0.0056(7)
C6 0.0148(8) 0.0129(8) 0.0165(8) -0.0035(6) 0.0012(6) -0.0004(6)
C1 0.0129(7) 0.0159(8) 0.0134(8) -0.0046(6) 0.0032(6) -0.0033(6)
C28 0.0133(8) 0.0158(8) 0.0205(9) -0.0034(7) 0.0029(6) -0.0018(6)
C14 0.0171(8) 0.0146(8) 0.0163(8) -0.0045(7) 0.0012(6) -0.0020(6)
C20 0.0139(8) 0.0192(9) 0.0176(9) -0.0021(7) 0.0004(6) -0.0042(6)
C7 0.0161(8) 0.0111(7) 0.0155(8) -0.0029(6) 0.0000(6) -0.0013(6)
C2 0.0175(8) 0.0183(8) 0.0160(8) -0.0047(7) 0.0023(6) -0.0019(6)
C34 0.0185(8) 0.0137(8) 0.0199(9) -0.0060(7) 0.0042(6) -0.0044(6)
C41 0.0154(8) 0.0142(8) 0.0232(9) -0.0067(7) 0.0000(7) -0.0040(6)
C8 0.0196(8) 0.0148(8) 0.0158(8) -0.0041(7) 0.0012(6) -0.0023(6)
C27 0.0157(8) 0.0136(8) 0.0207(9) -0.0049(7) 0.0022(6) -0.0046(6)
C43 0.0210(9) 0.0116(8) 0.0266(10) -0.0054(7) -0.0043(7) -0.0024(6)
C19 0.0188(9) 0.0183(9) 0.0206(9) -0.0012(7) 0.0010(7) -0.0019(7)
C39 0.0205(9) 0.0242(10) 0.0248(10) -0.0111(8) 0.0053(7) -0.0082(7)
C44 0.0215(9) 0.0158(8) 0.0219(9) -0.0093(7) 0.0019(7) -0.0057(7)
C42 0.0223(9) 0.0144(8) 0.0204(9) -0.0043(7) -0.0002(7) -0.0085(7)
C5 0.0166(8) 0.0216(9) 0.0291(10) -0.0084(8) -0.0019(7) -0.0048(7)
C4 0.0136(8) 0.0273(10) 0.0287(10) -0.0078(8) 0.0042(7) -0.0053(7)
C29 0.0181(9) 0.0214(9) 0.0226(9) -0.0057(7) 0.0015(7) -0.0026(7)
C15 0.0243(9) 0.0167(9) 0.0185(9) -0.0023(7) 0.0030(7) 0.0010(7)
C33 0.0192(9) 0.0173(9) 0.0281(10) -0.0066(8) 0.0016(7) -0.0024(7)
C40 0.0242(9) 0.0136(8) 0.0192(9) -0.0040(7) -0.0038(7) -0.0049(7)
C3 0.0169(9) 0.0283(10) 0.0211(9) -0.0063(8) 0.0069(7) -0.0032(7)
C25 0.0182(8) 0.0188(9) 0.0201(9) -0.0014(7) 0.0019(7) -0.0042(7)
C18 0.0234(9) 0.0241(10) 0.0194(9) 0.0000(8) 0.0048(7) -0.0041(7)
C30 0.0200(9) 0.0300(10) 0.0233(10) -0.0048(8) -0.0010(7) -0.0024(8)
C35 0.0224(9) 0.0194(9) 0.0223(10) -0.0051(7) 0.0040(7) 0.0002(7)
C26 0.0220(9) 0.0158(8) 0.0194(9) -0.0059(7) 0.0035(7) -0.0072(7)
C24 0.0166(9) 0.0219(10) 0.0296(11) 0.0020(8) 0.0029(7) -0.0008(7)
C9 0.0243(9) 0.0214(9) 0.0167(9) -0.0064(7) 0.0001(7) -0.0011(7)
C38 0.0263(10) 0.0248(10) 0.0283(11) -0.0133(8) 0.0115(8) -0.0117(8)
C23 0.0186(9) 0.0314(11) 0.0291(11) 0.0032(9) -0.0075(8) -0.0036(8)
C37 0.0388(12) 0.0187(9) 0.0236(10) -0.0071(8) 0.0117(8) -0.0060(8)
C36 0.0336(11) 0.0186(9) 0.0208(10) -0.0030(8) 0.0037(8) 0.0039(8)
C16 0.0263(10) 0.0206(9) 0.0215(10) -0.0033(8) 0.0035(7) 0.0044(7)
C17 0.0212(9) 0.0255(10) 0.0228(10) -0.0061(8) 0.0064(7) 0.0000(7)
C31 0.0199(9) 0.0261(10) 0.0286(11) 0.0009(8) 0.0003(8) 0.0019(8)
C22 0.0278(10) 0.0352(12) 0.0237(10) -0.0043(9) -0.0086(8) -0.0062(9)
C21 0.0240(10) 0.0248(10) 0.0240(10) -0.0053(8) -0.0045(7) -0.0042(7)
C32 0.0221(9) 0.0179(9) 0.0365(12) -0.0067(8) 0.0051(8) 0.0002(7)
C47 0.0384(12) 0.0263(10) 0.0213(10) -0.0016(8) 0.0030(8) -0.0184(9)
C48 0.0294(11) 0.0142(9) 0.0475(14) -0.0093(9) -0.0148(9) 0.0021(8)
C46 0.0169(9) 0.0263(10) 0.0444(13) -0.0181(9) 0.0006(8) -0.0034(7)
C49 0.0316(11) 0.0313(11) 0.0376(12) -0.0229(10) 0.0101(9) -0.0094(9)
C45 0.0414(12) 0.0221(10) 0.0223(10) -0.0015(8) -0.0119(9) -0.0092(8)
C11 0.0341(12) 0.0445(14) 0.0240(11) -0.0131(10) 0.0088(9) -0.0052(10)
C13 0.0430(13) 0.0377(13) 0.0266(11) -0.0188(10) -0.0019(9) -0.0052(10)
C10 0.0301(11) 0.0334(11) 0.0217(10) -0.0099(9) 0.0040(8) -0.0056(9)
C12 0.0451(13) 0.0437(14) 0.0233(11) -0.0177(10) 0.0029(9) 0.0025(11)
S1 0.0248(3) 0.0255(3) 0.0219(3) -0.0119(2) 0.00236(19) -0.0073(2)
F3 0.0427(10) 0.0351(9) 0.0511(11) -0.0285(8) -0.0140(8) 0.0042(7)
O3 0.0265(15) 0.0367(15) 0.0241(11) -0.0054(9) -0.0006(9) 0.0001(12)
F1 0.0249(8) 0.0441(10) 0.0756(15) -0.0255(10) -0.0148(9) -0.0029(7)
O2 0.0422(12) 0.0701(18) 0.0361(12) -0.0339(11) 0.0194(9) -0.0325(11)
O1 0.0566(15) 0.0277(10) 0.0388(12) -0.0182(9) -0.0059(11) 0.0011(9)
F2 0.0883(16) 0.0400(11) 0.0373(10) -0.0124(8) -0.0300(10) -0.0031(10)
C50 0.0340(12) 0.0233(11) 0.0345(13) -0.0123(10) -0.0144(10) 0.0002(9)
C51 0.063(12) 0.063(12) 0.058(12) -0.039(11) 0.025(10) -0.028(10)
F5 0.068(15) 0.079(13) 0.11(2) -0.072(17) 0.046(18) -0.033(14)
F6 0.058(11) 0.12(2) 0.15(3) -0.11(2) 0.048(12) -0.034(12)
F4 0.14(2) 0.09(2) 0.065(13) -0.027(12) -0.002(14) -0.06(2)
S2 0.035(4) 0.076(6) 0.076(7) -0.043(6) 0.006(4) 0.002(4)
O5 0.019(11) 0.10(2) 0.049(18) -0.013(16) 0.007(9) -0.021(10)
O4 0.021(17) 0.05(2) 0.063(15) -0.039(14) -0.002(14) -0.009(15)
O6 0.066(17) 0.063(13) 0.045(16) -0.026(13) 0.022(13) -0.014(13)

loop_
_atom_type_symbol
_atom_type_description
_atom_type_scat_dispersion_real
_atom_type_scat_dispersion_imag
_atom_type_scat_source
C C 0.0033 0.0016 'International Tables Vol C Tables 4.2.6.8 and 6.1.1.4'
H H 0.0000 0.0000 'International Tables Vol C Tables 4.2.6.8 and 6.1.1.4'
F F 0.0171 0.0103 'International Tables Vol C Tables 4.2.6.8 and 6.1.1.4'
Fe Fe 0.3463 0.8444 'International Tables Vol C Tables 4.2.6.8 and 6.1.1.4'
N N 0.0061 0.0033 'International Tables Vol C Tables 4.2.6.8 and 6.1.1.4'
O O 0.0106 0.0060 'International Tables Vol C Tables 4.2.6.8 and 6.1.1.4'
P P 0.1023 0.0942 'International Tables Vol C Tables 4.2.6.8 and 6.1.1.4'
S S 0.1246 0.1234 'International Tables Vol C Tables 4.2.6.8 and 6.1.1.4'

loop_
_geom_angle_atom_site_label_1
_geom_angle_atom_site_label_2
_geom_angle_atom_site_label_3
_geom_angle
_geom_angle_site_symmetry_1
_geom_angle_site_symmetry_3
_geom_angle_publ_flag
N2 Fe1 N2 180.0 . 2_666 ?
N1 Fe1 N2 91.39(6) 2_666 2_666 ?
N1 Fe1 N2 91.39(6) . . ?
N1 Fe1 N2 88.61(6) . 2_666 ?
N1 Fe1 N2 88.61(6) 2_666 . ?
N1 Fe1 N1 180.00(8) . 2_666 ?
N1 Fe1 N3 91.64(6) 2_666 2_666 ?
N1 Fe1 N3 88.36(6) . 2_666 ?
N1 Fe1 N3 91.64(6) . . ?
N1 Fe1 N3 88.36(6) 2_666 . ?
N3 Fe1 N2 99.84(6) . 2_666 ?
N3 Fe1 N2 99.84(6) 2_666 . ?
N3 Fe1 N2 80.16(6) 2_666 2_666 ?
N3 Fe1 N2 80.16(6) . . ?
N3 Fe1 N3 180.0 . 2_666 ?
P1 Fe2 P2 82.189(19) . . ?
C1 Fe2 P2 85.92(5) . . ?
C1 Fe2 P1 86.54(5) . . ?
C1 Fe2 C41 90.69(7) . . ?
C1 Fe2 C43 152.48(7) . . ?
C1 Fe2 C44 119.12(7) . . ?
C1 Fe2 C42 126.93(7) . . ?
C1 Fe2 C40 87.01(7) . . ?
C41 Fe2 P2 164.41(5) . . ?
C41 Fe2 P1 112.83(5) . . ?
C41 Fe2 C43 66.14(7) . . ?
C41 Fe2 C44 66.39(7) . . ?
C41 Fe2 C42 39.53(7) . . ?
C41 Fe2 C40 39.87(7) . . ?
C43 Fe2 P2 112.27(5) . . ?
C43 Fe2 P1 115.35(5) . . ?
C44 Fe2 P2 102.13(5) . . ?
C44 Fe2 P1 154.06(5) . . ?
C44 Fe2 C43 39.18(7) . . ?
C44 Fe2 C42 65.74(7) . . ?
C42 Fe2 P2 147.11(5) . . ?
C42 Fe2 P1 96.68(5) . . ?
C42 Fe2 C43 39.00(7) . . ?
C40 Fe2 P2 124.63(6) . . ?
C40 Fe2 P1 151.82(6) . . ?
C40 Fe2 C43 65.77(7) . . ?
C40 Fe2 C44 39.18(7) . . ?
C40 Fe2 C42 66.06(7) . . ?
C28 P2 Fe2 121.66(6) . . ?
C28 P2 C34 101.32(8) . . ?
C28 P2 C27 103.78(8) . . ?
C34 P2 Fe2 120.88(6) . . ?
C34 P2 C27 100.90(8) . . ?
C27 P2 Fe2 105.30(6) . . ?
C14 P1 Fe2 117.64(6) . . ?
C14 P1 C26 104.05(8) . . ?
C20 P1 Fe2 120.94(6) . . ?
C20 P1 C14 102.55(8) . . ?
C20 P1 C26 102.13(8) . . ?
C26 P1 Fe2 107.36(6) . . ?
C6 N2 Fe1 116.45(11) . . ?
C2 N2 Fe1 126.01(12) . . ?
C2 N2 C6 117.52(15) . . ?
C1 N1 Fe1 178.12(14) . . ?
N4 N3 Fe1 137.18(11) . . ?
C7 N3 Fe1 113.65(11) . . ?
C7 N3 N4 108.92(14) . . ?
C8 N4 N3 106.48(14) . . ?
C7 N5 N6 126.89(14) . . ?
C7 N5 C8 105.90(15) . . ?
C8 N5 N6 127.13(15) . . ?
N5 N6 H6A 120.0 . . ?
N5 N6 H6B 120.0 . . ?
H6A N6 H6B 120.0 . . ?
C13 N7 C9 116.84(19) . . ?
N2 C6 C7 110.74(15) . . ?
N2 C6 C5 120.84(15) . . ?
C5 C6 C7 128.42(16) . . ?
N1 C1 Fe2 179.35(17) . . ?
C29 C28 P2 122.53(14) . . ?
C33 C28 P2 119.02(14) . . ?
C33 C28 C29 118.42(17) . . ?
C19 C14 P1 121.88(13) . . ?
C19 C14 C15 118.49(16) . . ?
C15 C14 P1 119.31(14) . . ?
C25 C20 P1 119.89(14) . . ?
C25 C20 C21 118.66(17) . . ?
C21 C20 P1 121.33(14) . . ?
N3 C7 N5 108.96(15) . . ?
N3 C7 C6 118.97(15) . . ?
N5 C7 C6 132.03(16) . . ?
N2 C2 H2 118.6 . . ?
N2 C2 C3 122.72(17) . . ?
C3 C2 H2 118.6 . . ?
C39 C34 P2 122.37(14) . . ?
C35 C34 P2 119.38(13) . . ?
C35 C34 C39 118.11(17) . . ?
C42 C41 Fe2 71.52(10) . . ?
C42 C41 C40 107.59(15) . . ?
C42 C41 C46 126.29(18) . . ?
C40 C41 Fe2 70.52(10) . . ?
C40 C41 C46 126.00(17) . . ?
C46 C41 Fe2 126.59(13) . . ?
N4 C8 N5 109.72(15) . . ?
N4 C8 C9 124.21(17) . . ?
N5 C8 C9 126.01(17) . . ?
P2 C27 H27A 109.3 . . ?
P2 C27 H27B 109.3 . . ?
H27A C27 H27B 108.0 . . ?
C26 C27 P2 111.55(12) . . ?
C26 C27 H27A 109.3 . . ?
C26 C27 H27B 109.3 . . ?
C44 C43 Fe2 69.83(10) . . ?
C44 C43 C48 124.72(18) . . ?
C42 C43 Fe2 69.98(10) . . ?
C42 C43 C44 107.86(15) . . ?
C42 C43 C48 125.88(18) . . ?
C48 C43 Fe2 136.72(14) . . ?
C14 C19 H19 119.6 . . ?
C18 C19 C14 120.80(17) . . ?
C18 C19 H19 119.6 . . ?
C34 C39 H39 119.6 . . ?
C38 C39 C34 120.77(19) . . ?
C38 C39 H39 119.6 . . ?
C43 C44 Fe2 70.99(10) . . ?
C43 C44 C49 126.40(18) . . ?
C40 C44 Fe2 69.63(10) . . ?
C40 C44 C43 108.03(16) . . ?
C40 C44 C49 125.04(18) . . ?
C49 C44 Fe2 131.49(14) . . ?
C41 C42 Fe2 68.95(10) . . ?
C41 C42 C47 125.85(18) . . ?
C43 C42 Fe2 71.03(10) . . ?
C43 C42 C41 108.22(16) . . ?
C43 C42 C47 125.35(17) . . ?
C47 C42 Fe2 132.44(14) . . ?
C6 C5 H5 119.5 . . ?
C4 C5 C6 121.04(17) . . ?
C4 C5 H5 119.5 . . ?
C5 C4 H4 120.6 . . ?
C5 C4 C3 118.70(18) . . ?
C3 C4 H4 120.6 . . ?
C28 C29 H29 119.8 . . ?
C30 C29 C28 120.33(18) . . ?
C30 C29 H29 119.8 . . ?
C14 C15 H15 119.7 . . ?
C16 C15 C14 120.52(18) . . ?
C16 C15 H15 119.7 . . ?
C28 C33 H33 119.5 . . ?
C32 C33 C28 120.95(19) . . ?
C32 C33 H33 119.5 . . ?
C41 C40 Fe2 69.61(10) . . ?
C41 C40 C45 125.77(17) . . ?
C44 C40 Fe2 71.19(10) . . ?
C44 C40 C41 108.28(16) . . ?
C44 C40 C45 125.64(18) . . ?
C45 C40 Fe2 129.90(13) . . ?
C2 C3 H3 120.4 . . ?
C4 C3 C2 119.16(17) . . ?
C4 C3 H3 120.4 . . ?
C20 C25 H25 119.7 . . ?
C20 C25 C24 120.68(19) . . ?
C24 C25 H25 119.7 . . ?
C19 C18 H18 119.9 . . ?
C19 C18 C17 120.24(18) . . ?
C17 C18 H18 119.9 . . ?
C29 C30 H30 119.7 . . ?
C31 C30 C29 120.60(19) . . ?
C31 C30 H30 119.7 . . ?
C34 C35 H35 119.6 . . ?
C36 C35 C34 120.84(18) . . ?
C36 C35 H35 119.6 . . ?
P1 C26 H26A 109.4 . . ?
P1 C26 H26B 109.4 . . ?
C27 C26 P1 111.03(12) . . ?
C27 C26 H26A 109.4 . . ?
C27 C26 H26B 109.4 . . ?
H26A C26 H26B 108.0 . . ?
C25 C24 H24 119.9 . . ?
C23 C24 C25 120.17(19) . . ?
C23 C24 H24 119.9 . . ?
N7 C9 C8 116.27(17) . . ?
N7 C9 C10 123.47(18) . . ?
C10 C9 C8 120.25(18) . . ?
C39 C38 H38 119.9 . . ?
C37 C38 C39 120.21(18) . . ?
C37 C38 H38 119.9 . . ?
C24 C23 H23 120.1 . . ?
C24 C23 C22 119.70(18) . . ?
C22 C23 H23 120.1 . . ?
C38 C37 H37 120.1 . . ?
C36 C37 C38 119.85(19) . . ?
C36 C37 H37 120.1 . . ?
C35 C36 H36 119.9 . . ?
C37 C36 C35 120.2(2) . . ?
C37 C36 H36 119.9 . . ?
C15 C16 H16 119.7 . . ?
C15 C16 C17 120.63(18) . . ?
C17 C16 H16 119.7 . . ?
C18 C17 H17 120.3 . . ?
C16 C17 C18 119.30(17) . . ?
C16 C17 H17 120.3 . . ?
C30 C31 H31 120.2 . . ?
C30 C31 C32 119.60(18) . . ?
C32 C31 H31 120.2 . . ?
C23 C22 H22 119.9 . . ?
C21 C22 C23 120.2(2) . . ?
C21 C22 H22 119.9 . . ?
C20 C21 H21 119.7 . . ?
C22 C21 C20 120.58(19) . . ?
C22 C21 H21 119.7 . . ?
C33 C32 H32 120.0 . . ?
C31 C32 C33 120.09(19) . . ?
C31 C32 H32 120.0 . . ?
C42 C47 H47A 109.5 . . ?
C42 C47 H47B 109.5 . . ?
C42 C47 H47C 109.5 . . ?
H47A C47 H47B 109.5 . . ?
H47A C47 H47C 109.5 . . ?
H47B C47 H47C 109.5 . . ?
C43 C48 H48A 109.5 . . ?
C43 C48 H48B 109.5 . . ?
C43 C48 H48C 109.5 . . ?
H48A C48 H48B 109.5 . . ?
H48A C48 H48C 109.5 . . ?
H48B C48 H48C 109.5 . . ?
C41 C46 H46A 109.5 . . ?
C41 C46 H46B 109.5 . . ?
C41 C46 H46C 109.5 . . ?
H46A C46 H46B 109.5 . . ?
H46A C46 H46C 109.5 . . ?
H46B C46 H46C 109.5 . . ?
C44 C49 H49A 109.5 . . ?
C44 C49 H49B 109.5 . . ?
C44 C49 H49C 109.5 . . ?
H49A C49 H49B 109.5 . . ?
H49A C49 H49C 109.5 . . ?
H49B C49 H49C 109.5 . . ?
C40 C45 H45A 109.5 . . ?
C40 C45 H45B 109.5 . . ?
C40 C45 H45C 109.5 . . ?
H45A C45 H45B 109.5 . . ?
H45A C45 H45C 109.5 . . ?
H45B C45 H45C 109.5 . . ?
C10 C11 H11 120.4 . . ?
C12 C11 H11 120.4 . . ?
C12 C11 C10 119.1(2) . . ?
N7 C13 H13 118.2 . . ?
N7 C13 C12 123.5(2) . . ?
C12 C13 H13 118.2 . . ?
C9 C10 H10 120.9 . . ?
C11 C10 C9 118.1(2) . . ?
C11 C10 H10 120.9 . . ?
C11 C12 C13 118.9(2) . . ?
C11 C12 H12 120.5 . . ?
C13 C12 H12 120.5 . . ?
O3 S1 C50 103.07(16) . . ?
O2 S1 O3 113.5(2) . . ?
O2 S1 C50 102.50(14) . . ?
O1 S1 O3 114.13(19) . . ?
O1 S1 O2 117.14(17) . . ?
O1 S1 C50 104.09(13) . . ?
F3 C50 S1 110.21(15) . . ?
F1 C50 S1 112.18(18) . . ?
F1 C50 F3 107.3(2) . . ?
F2 C50 S1 111.26(17) . . ?
F2 C50 F3 108.6(2) . . ?
F2 C50 F1 107.1(2) . . ?
F5 C51 F6 112.2(18) . . ?
F5 C51 S2 103.3(16) . . ?
F6 C51 S2 101.0(18) . . ?
F4 C51 F5 117(2) . . ?
F4 C51 F6 117(2) . . ?
F4 C51 S2 104.4(17) . . ?
O5 S2 C51 106.5(13) . . ?
O5 S2 O4 114.0(17) . . ?
O5 S2 O6 115.2(16) . . ?
O4 S2 C51 103.0(16) . . ?
O4 S2 O6 112.2(18) . . ?
O6 S2 C51 104.4(12) . . ?

loop_
_geom_bond_atom_site_label_1
_geom_bond_atom_site_label_2
_geom_bond_distance
_geom_bond_site_symmetry_2
_geom_bond_publ_flag
Fe1 N2 2.0073(14) 2_666 ?
Fe1 N2 2.0073(14) . ?
Fe1 N1 1.9368(15) 2_666 ?
Fe1 N1 1.9368(15) . ?
Fe1 N3 1.9948(14) 2_666 ?
Fe1 N3 1.9948(14) . ?
Fe2 P2 2.2050(5) . ?
Fe2 P1 2.1855(5) . ?
Fe2 C1 1.8627(17) . ?
Fe2 C41 2.0962(17) . ?
Fe2 C43 2.1442(18) . ?
Fe2 C44 2.1288(18) . ?
Fe2 C42 2.1303(18) . ?
Fe2 C40 2.1083(18) . ?
P2 C28 1.8311(18) . ?
P2 C34 1.8400(19) . ?
P2 C27 1.8523(18) . ?
P1 C14 1.8327(18) . ?
P1 C20 1.8321(18) . ?
P1 C26 1.8529(18) . ?
N2 C6 1.360(2) . ?
N2 C2 1.342(2) . ?
N1 C1 1.162(2) . ?
N3 N4 1.365(2) . ?
N3 C7 1.325(2) . ?
N4 C8 1.332(2) . ?
N5 N6 1.417(2) . ?
N5 C7 1.354(2) . ?
N5 C8 1.368(2) . ?
N6 H6A 0.8800 . ?
N6 H6B 0.8800 . ?
N7 C9 1.346(3) . ?
N7 C13 1.345(3) . ?
C6 C7 1.451(2) . ?
C6 C5 1.403(2) . ?
C28 C29 1.399(3) . ?
C28 C33 1.396(3) . ?
C14 C19 1.395(3) . ?
C14 C15 1.400(2) . ?
C20 C25 1.390(3) . ?
C20 C21 1.397(3) . ?
C2 H2 0.9500 . ?
C2 C3 1.393(3) . ?
C34 C39 1.403(3) . ?
C34 C35 1.395(3) . ?
C41 C42 1.430(3) . ?
C41 C40 1.434(3) . ?
C41 C46 1.500(2) . ?
C8 C9 1.471(3) . ?
C27 H27A 0.9900 . ?
C27 H27B 0.9900 . ?
C27 C26 1.536(3) . ?
C43 C44 1.433(3) . ?
C43 C42 1.427(3) . ?
C43 C48 1.504(3) . ?
C19 H19 0.9500 . ?
C19 C18 1.389(3) . ?
C39 H39 0.9500 . ?
C39 C38 1.387(3) . ?
C44 C40 1.421(3) . ?
C44 C49 1.495(3) . ?
C42 C47 1.494(3) . ?
C5 H5 0.9500 . ?
C5 C4 1.338(2) . ?
C4 H4 0.9500 . ?
C4 C3 1.377(3) . ?
C29 H29 0.9500 . ?
C29 C30 1.391(3) . ?
C15 H15 0.9500 . ?
C15 C16 1.385(3) . ?
C33 H33 0.9500 . ?
C33 C32 1.389(3) . ?
C40 C45 1.499(3) . ?
C3 H3 0.9500 . ?
C25 H25 0.9500 . ?
C25 C24 1.395(3) . ?
C18 H18 0.9500 . ?
C18 C17 1.390(3) . ?
C30 H30 0.9500 . ?
C30 C31 1.384(3) . ?
C35 H35 0.9500 . ?
C35 C36 1.392(3) . ?
C26 H26A 0.9900 . ?
C26 H26B 0.9900 . ?
C24 H24 0.9500 . ?
C24 C23 1.376(3) . ?
C9 C10 1.393(3) . ?
C38 H38 0.9500 . ?
C38 C37 1.385(3) . ?
C23 H23 0.9500 . ?
C23 C22 1.395(3) . ?
C37 H37 0.9500 . ?
C37 C36 1.381(3) . ?
C36 H36 0.9500 . ?
C16 H16 0.9500 . ?
C16 C17 1.389(3) . ?
C17 H17 0.9500 . ?
C31 H31 0.9500 . ?
C31 C32 1.387(3) . ?
C22 H22 0.9500 . ?
C22 C21 1.383(3) . ?
C21 H21 0.9500 . ?
C32 H32 0.9500 . ?
C47 H47A 0.9800 . ?
C47 H47B 0.9800 . ?
C47 H47C 0.9800 . ?
C48 H48A 0.9800 . ?
C48 H48B 0.9800 . ?
C48 H48C 0.9800 . ?
C46 H46A 0.9800 . ?
C46 H46B 0.9800 . ?
C46 H46C 0.9800 . ?
C49 H49A 0.9800 . ?
C49 H49B 0.9800 . ?
C49 H49C 0.9800 . ?
C45 H45A 0.9800 . ?
C45 H45B 0.9800 . ?
C45 H45C 0.9800 . ?
C11 H11 0.9500 . ?
C11 C10 1.388(3) . ?
C11 C12 1.379(4) . ?
C13 H13 0.9500 . ?
C13 C12 1.381(3) . ?
C10 H10 0.9500 . ?
C12 H12 0.9500 . ?
S1 O3 1.448(3) . ?
S1 O2 1.432(2) . ?
S1 O1 1.431(2) . ?
S1 C50 1.822(2) . ?
F3 C50 1.332(3) . ?
F1 C50 1.332(3) . ?
F2 C50 1.331(3) . ?
C51 F5 1.319(14) . ?
C51 F6 1.325(14) . ?
C51 F4 1.315(14) . ?
C51 S2 1.808(17) . ?
S2 O5 1.448(13) . ?
S2 O4 1.454(14) . ?
S2 O6 1.458(13) . ?

loop_
_geom_torsion_atom_site_label_1
_geom_torsion_atom_site_label_2
_geom_torsion_atom_site_label_3
_geom_torsion_atom_site_label_4
_geom_torsion
_geom_torsion_site_symmetry_1
_geom_torsion_site_symmetry_2
_geom_torsion_site_symmetry_3
_geom_torsion_site_symmetry_4
_geom_torsion_publ_flag
Fe1 N2 C6 C7 1.29(18) . . . . ?
Fe1 N2 C6 C5 -178.15(13) . . . . ?
Fe1 N2 C2 C3 177.05(14) . . . . ?
Fe1 N3 N4 C8 -174.88(13) . . . . ?
Fe1 N3 C7 N5 176.63(11) . . . . ?
Fe1 N3 C7 C6 -1.32(19) . . . . ?
Fe2 P2 C28 C29 -111.09(15) . . . . ?
Fe2 P2 C28 C33 66.93(16) . . . . ?
Fe2 P2 C34 C39 -158.94(13) . . . . ?
Fe2 P2 C34 C35 25.43(17) . . . . ?
Fe2 P2 C27 C26 35.81(13) . . . . ?
Fe2 P1 C14 C19 111.31(15) . . . . ?
Fe2 P1 C14 C15 -62.11(17) . . . . ?
Fe2 P1 C20 C25 -3.38(17) . . . . ?
Fe2 P1 C20 C21 172.67(13) . . . . ?
Fe2 P1 C26 C27 -27.64(14) . . . . ?
Fe2 C41 C42 C43 -60.43(12) . . . . ?
Fe2 C41 C42 C47 127.88(19) . . . . ?
Fe2 C41 C40 C44 60.98(13) . . . . ?
Fe2 C41 C40 C45 -125.14(19) . . . . ?
Fe2 C43 C44 C40 -60.05(13) . . . . ?
Fe2 C43 C44 C49 128.06(19) . . . . ?
Fe2 C43 C42 C41 59.13(12) . . . . ?
Fe2 C43 C42 C47 -129.13(19) . . . . ?
Fe2 C44 C40 C41 -59.99(12) . . . . ?
Fe2 C44 C40 C45 126.13(19) . . . . ?
P2 C28 C29 C30 178.35(15) . . . . ?
P2 C28 C33 C32 -177.44(15) . . . . ?
P2 C34 C39 C38 -175.60(15) . . . . ?
P2 C34 C35 C36 175.84(15) . . . . ?
P2 C27 C26 P1 -5.38(16) . . . . ?
P1 C14 C19 C18 -172.65(15) . . . . ?
P1 C14 C15 C16 173.92(16) . . . . ?
P1 C20 C25 C24 177.51(14) . . . . ?
P1 C20 C21 C22 -177.82(16) . . . . ?
N2 C6 C7 N3 0.0(2) . . . . ?
N2 C6 C7 N5 -177.35(17) . . . . ?
N2 C6 C5 C4 1.2(3) . . . . ?
N2 C2 C3 C4 0.8(3) . . . . ?
N3 N4 C8 N5 0.73(19) . . . . ?
N3 N4 C8 C9 178.04(16) . . . . ?
N4 N3 C7 N5 1.39(18) . . . . ?
N4 N3 C7 C6 -176.56(14) . . . . ?
N4 C8 C9 N7 -160.84(18) . . . . ?
N4 C8 C9 C10 18.0(3) . . . . ?
N5 C8 C9 N7 16.0(3) . . . . ?
N5 C8 C9 C10 -165.15(19) . . . . ?
N6 N5 C7 N3 -177.69(15) . . . . ?
N6 N5 C7 C6 -0.1(3) . . . . ?
N6 N5 C8 N4 176.86(15) . . . . ?
N6 N5 C8 C9 -0.4(3) . . . . ?
N7 C9 C10 C11 1.4(3) . . . . ?
N7 C13 C12 C11 1.4(4) . . . . ?
C6 N2 C2 C3 -1.4(3) . . . . ?
C6 C5 C4 C3 -1.7(3) . . . . ?
C28 P2 C34 C39 -20.91(17) . . . . ?
C28 P2 C34 C35 163.45(15) . . . . ?
C28 P2 C27 C26 -93.05(13) . . . . ?
C28 C29 C30 C31 -1.2(3) . . . . ?
C28 C33 C32 C31 -0.8(3) . . . . ?
C14 P1 C20 C25 130.05(15) . . . . ?
C14 P1 C20 C21 -53.91(17) . . . . ?
C14 P1 C26 C27 -153.03(13) . . . . ?
C14 C19 C18 C17 -0.9(3) . . . . ?
C14 C15 C16 C17 -1.3(3) . . . . ?
C20 P1 C14 C19 -24.01(18) . . . . ?
C20 P1 C14 C15 162.57(15) . . . . ?
C20 P1 C26 C27 100.54(14) . . . . ?
C20 C25 C24 C23 0.3(3) . . . . ?
C7 N3 N4 C8 -1.30(18) . . . . ?
C7 N5 C8 N4 0.09(19) . . . . ?
C7 N5 C8 C9 -177.16(17) . . . . ?
C7 C6 C5 C4 -178.18(18) . . . . ?
C2 N2 C6 C7 179.85(14) . . . . ?
C2 N2 C6 C5 0.4(2) . . . . ?
C34 P2 C28 C29 111.31(16) . . . . ?
C34 P2 C28 C33 -70.67(16) . . . . ?
C34 P2 C27 C26 162.29(13) . . . . ?
C34 C39 C38 C37 -0.1(3) . . . . ?
C34 C35 C36 C37 -0.1(3) . . . . ?
C8 N5 C7 N3 -0.91(19) . . . . ?
C8 N5 C7 C6 176.67(18) . . . . ?
C8 C9 C10 C11 -177.32(19) . . . . ?
C27 P2 C28 C29 6.97(18) . . . . ?
C27 P2 C28 C33 -175.01(15) . . . . ?
C27 P2 C34 C39 85.71(17) . . . . ?
C27 P2 C34 C35 -89.93(16) . . . . ?
C43 C44 C40 Fe2 60.90(13) . . . . ?
C43 C44 C40 C41 0.9(2) . . . . ?
C43 C44 C40 C45 -172.97(17) . . . . ?
C19 C14 C15 C16 0.3(3) . . . . ?
C19 C18 C17 C16 -0.2(3) . . . . ?
C39 C34 C35 C36 0.0(3) . . . . ?
C39 C38 C37 C36 0.1(3) . . . . ?
C44 C43 C42 Fe2 -59.80(12) . . . . ?
C44 C43 C42 C41 -0.7(2) . . . . ?
C44 C43 C42 C47 171.07(17) . . . . ?
C42 C41 C40 Fe2 -62.30(12) . . . . ?
C42 C41 C40 C44 -1.3(2) . . . . ?
C42 C41 C40 C45 172.55(17) . . . . ?
C42 C43 C44 Fe2 59.89(12) . . . . ?
C42 C43 C44 C40 -0.2(2) . . . . ?
C42 C43 C44 C49 -172.05(18) . . . . ?
C5 C6 C7 N3 179.42(17) . . . . ?
C5 C6 C7 N5 2.0(3) . . . . ?
C5 C4 C3 C2 0.8(3) . . . . ?
C29 C28 C33 C32 0.7(3) . . . . ?
C29 C30 C31 C32 1.0(3) . . . . ?
C15 C14 C19 C18 0.8(3) . . . . ?
C15 C16 C17 C18 1.3(3) . . . . ?
C33 C28 C29 C30 0.3(3) . . . . ?
C40 C41 C42 Fe2 61.65(12) . . . . ?
C40 C41 C42 C43 1.2(2) . . . . ?
C40 C41 C42 C47 -170.46(18) . . . . ?
C25 C20 C21 C22 -1.7(3) . . . . ?
C25 C24 C23 C22 -1.6(3) . . . . ?
C30 C31 C32 C33 0.0(3) . . . . ?
C35 C34 C39 C38 0.1(3) . . . . ?
C26 P1 C14 C19 -130.12(16) . . . . ?
C26 P1 C14 C15 56.46(17) . . . . ?
C26 P1 C20 C25 -122.37(15) . . . . ?
C26 P1 C20 C21 53.68(17) . . . . ?
C24 C23 C22 C21 1.2(3) . . . . ?
C9 N7 C13 C12 -0.9(3) . . . . ?
C38 C37 C36 C35 0.0(3) . . . . ?
C23 C22 C21 C20 0.5(3) . . . . ?
C21 C20 C25 C24 1.4(3) . . . . ?
C48 C43 C44 Fe2 -133.55(18) . . . . ?
C48 C43 C44 C40 166.40(17) . . . . ?
C48 C43 C44 C49 -5.5(3) . . . . ?
C48 C43 C42 Fe2 133.85(19) . . . . ?
C48 C43 C42 C41 -167.02(18) . . . . ?
C48 C43 C42 C47 4.7(3) . . . . ?
C46 C41 C42 Fe2 -122.30(18) . . . . ?
C46 C41 C42 C43 177.27(17) . . . . ?
C46 C41 C42 C47 5.6(3) . . . . ?
C46 C41 C40 Fe2 121.64(18) . . . . ?
C46 C41 C40 C44 -177.38(17) . . . . ?
C46 C41 C40 C45 -3.5(3) . . . . ?
C49 C44 C40 Fe2 -127.06(19) . . . . ?
C49 C44 C40 C41 172.95(17) . . . . ?
C49 C44 C40 C45 -0.9(3) . . . . ?
C13 N7 C9 C8 178.27(18) . . . . ?
C13 N7 C9 C10 -0.5(3) . . . . ?
C10 C11 C12 C13 -0.4(4) . . . . ?
C12 C11 C10 C9 -0.9(3) . . . . ?
O3 S1 C50 F3 62.0(3) . . . . ?
O3 S1 C50 F1 -57.5(2) . . . . ?
O3 S1 C50 F2 -177.5(2) . . . . ?
O2 S1 C50 F3 -56.1(2) . . . . ?
O2 S1 C50 F1 -175.6(2) . . . . ?
O2 S1 C50 F2 64.4(2) . . . . ?
O1 S1 C50 F3 -178.6(2) . . . . ?
O1 S1 C50 F1 61.9(2) . . . . ?
O1 S1 C50 F2 -58.1(2) . . . . ?
F5 C51 S2 O5 -65(2) . . . . ?
F5 C51 S2 O4 55(2) . . . . ?
F5 C51 S2 O6 172(2) . . . . ?
F6 C51 S2 O5 178.5(19) . . . . ?
F6 C51 S2 O4 -61(2) . . . . ?
F6 C51 S2 O6 56(2) . . . . ?
F4 C51 S2 O5 57(2) . . . . ?
F4 C51 S2 O4 177(2) . . . . ?
F4 C51 S2 O6 -65(2) . . . . ?
